data_1576967
loop_
_publ_author_name
'Nambu, Ryoga'
'Kikuchi, Jun'
'Matsumoto, Arimasa'
'Yoshikai, Naohiko'

_publ_section_title
;
 Carbon-iodine atropisomerism on triazole and triazolium frameworks: a
 breathing axle with divergent adaptivity.
;
_journal_issue 12
_journal_name_full 'Chemical science'
_journal_page_first 6109
_journal_page_last 6115
_journal_paper_doi 10.1039/d5sc09936f
_journal_volume 17
_journal_year 2026
_chemical_absolute_configuration ad
_chemical_formula_sum 'C33 H37 F9 I N3 O4 S'
_chemical_formula_weight 869.61
_space_group_crystal_system orthorhombic
_space_group_IT_number 33
_space_group_name_Hall 'P 2c -2n'
_space_group_name_H-M_alt 'P n a 21'
_atom_sites_solution_hydrogens geom
_atom_sites_solution_primary direct
_atom_sites_solution_secondary difmap
_audit_block_doi 10.5517/ccdc.csd.cc2q3mbt
_audit_creation_method SHELXL-2019/3
_audit_update_record
;
2025-11-26 deposited with the CCDC.	2026-01-27 downloaded from the CCDC.
;
_cell_angle_alpha 90
_cell_angle_beta 90
_cell_angle_gamma 90
_cell_formula_units_Z 8
_cell_length_a 17.0458(2)
_cell_length_b 17.9934(2)
_cell_length_c 22.7406(3)
_cell_measurement_reflns_used 104001
_cell_measurement_temperature 153(2)
_cell_measurement_theta_max 36.4080
_cell_measurement_theta_min 2.1590
_cell_volume 6974.81(15)
_computing_cell_refinement 'CrysAlisPro 1.171.39.46 (Rigaku OD, 2018)'
_computing_data_collection 'CrystalClear-SM 1.3.6 SP3 r6 (Rigaku 2006)'
_computing_data_reduction 'CrysAlisPro 1.171.39.46 (Rigaku OD, 2018)'
_computing_molecular_graphics 'shelXle (C.B. Huebschle, rev 1416)'
_computing_publication_material 'enCIFer 2020.3.0 (Allen et al., 2004)'
_computing_structure_refinement 'SHELXL-2019/3 (Sheldrick, 2019)'
_computing_structure_solution 'SHELXS-2018/3 (Sheldrick, 2018)'
_diffrn_ambient_temperature 153
_diffrn_detector_area_resol_mean 10
_diffrn_measured_fraction_theta_full 0.999
_diffrn_measured_fraction_theta_max 0.981
_diffrn_measurement_device_type 'Rigaku Saturn'
_diffrn_measurement_method '\w scans'
_diffrn_radiation_type MoK\a
_diffrn_radiation_wavelength 0.71073
_diffrn_reflns_av_R_equivalents 0.0546
_diffrn_reflns_av_unetI/netI 0.0294
_diffrn_reflns_Laue_measured_fraction_full 0.999
_diffrn_reflns_Laue_measured_fraction_max 0.981
_diffrn_reflns_limit_h_max 27
_diffrn_reflns_limit_h_min -28
_diffrn_reflns_limit_k_max 30
_diffrn_reflns_limit_k_min -29
_diffrn_reflns_limit_l_max 37
_diffrn_reflns_limit_l_min -37
_diffrn_reflns_number 193691
_diffrn_reflns_point_group_measured_fraction_full 0.999
_diffrn_reflns_point_group_measured_fraction_max 0.968
_diffrn_reflns_theta_full 25.242
_diffrn_reflns_theta_max 36.499
_diffrn_reflns_theta_min 2.390
_diffrn_source 'fine-focus rotational anode'
_exptl_absorpt_coefficient_mu 1.069
_exptl_absorpt_correction_T_max 1.00000
_exptl_absorpt_correction_T_min 0.45748
_exptl_absorpt_correction_type multi-scan
_exptl_absorpt_process_details
;
CrysAlisPro 1.171.43.90 (Rigaku Oxford Diffraction, 2023)
Empirical absorption correction using spherical harmonics,
implemented in SCALE3 ABSPACK scaling algorithm.
;
_exptl_crystal_colour colorless
_exptl_crystal_density_diffrn 1.656
_exptl_crystal_density_method 'not measured'
_exptl_crystal_description block
_exptl_crystal_F_000 3504
_exptl_crystal_size_max 0.240
_exptl_crystal_size_mid 0.200
_exptl_crystal_size_min 0.130
_refine_diff_density_max 1.605
_refine_diff_density_min -1.191
_refine_diff_density_rms 0.095
_refine_ls_abs_structure_details
;
 Refined as an inversion twin.
;
_refine_ls_abs_structure_Flack 0.209(10)
_refine_ls_extinction_method none
_refine_ls_goodness_of_fit_ref 1.053
_refine_ls_hydrogen_treatment constr
_refine_ls_matrix_type full
_refine_ls_number_parameters 995
_refine_ls_number_reflns 33180
_refine_ls_number_restraints 541
_refine_ls_restrained_S_all 1.048
_refine_ls_R_factor_all 0.0428
_refine_ls_R_factor_gt 0.0363
_refine_ls_shift/su_max 0.002
_refine_ls_shift/su_mean 0.000
_refine_ls_structure_factor_coef Fsqd
_refine_ls_weighting_details 'w=1/[\s^2^(Fo^2^)+(0.0430P)^2^+1.4629P] where P=(Fo^2^+2Fc^2^)/3'
_refine_ls_weighting_scheme calc
_refine_ls_wR_factor_gt 0.0877
_refine_ls_wR_factor_ref 0.0914
_reflns_Friedel_coverage 0.936
_reflns_Friedel_fraction_full 0.999
_reflns_Friedel_fraction_max 0.955
_reflns_number_gt 29336
_reflns_number_total 33180
_reflns_threshold_expression 'I > 2\s(I)'
_cod_data_source_file d5sc09936f2.cif
_cod_data_source_block ny-adadmeotf-mecn-20250609-_autored
_cod_depositor_comments
;
The following automatic conversions were performed:

data item '_atom_sites_solution_secondary' value 'diffmap' was
changed to 'difmap'.

Automatic conversion script
Id: cif_fix_values 8170 2020-07-09 18:12:32Z antanas 
;
_cod_database_code 1576967
_shelx_shelxl_version_number 2019/3
_shelx_space_group_comment
;
The symmetry employed for this shelxl refinement is uniquely defined
by the following loop, which should always be used as a source of
symmetry information in preference to the above space-group names.
They are only intended as comments.
;
_shelx_estimated_absorpt_t_min 0.784
_shelx_estimated_absorpt_t_max 0.874
_oxdiff_exptl_absorpt_empirical_full_min 0.193
_oxdiff_exptl_absorpt_empirical_full_max 3.326
_oxdiff_exptl_absorpt_empirical_details
;
Empirical correction (ABSPACK) includes:
- Absorption correction using spherical harmonics
- Frame scaling
- Detector area scaling
;

loop_
_space_group_symop_operation_xyz
'x, y, z'
'-x, -y, z+1/2'
'x+1/2, -y+1/2, z'
'-x+1/2, y+1/2, z+1/2'

loop_
_atom_site_label
_atom_site_type_symbol
_atom_site_fract_x
_atom_site_fract_y
_atom_site_fract_z
_atom_site_U_iso_or_equiv
_atom_site_adp_type
_atom_site_occupancy
_atom_site_site_symmetry_order
_atom_site_calc_flag
_atom_site_refinement_flags_posn
_atom_site_refinement_flags_adp
_atom_site_refinement_flags_occupancy
_atom_site_disorder_assembly
_atom_site_disorder_group
I1 I 0.46418(2) 0.77295(2) 0.85898(2) 0.02573(4) Uani 1 1 d . . . . .
F1 F 0.39484(11) 0.81885(13) 0.65769(10) 0.0454(5) Uani 1 1 d . . . . .
F2 F 0.50421(15) 0.77889(13) 0.62358(9) 0.0490(5) Uani 1 1 d . . . . .
F3 F 0.50186(12) 0.87168(11) 0.68333(10) 0.0414(4) Uani 1 1 d . . . . .
F4 F 0.38139(13) 0.67176(14) 0.68338(11) 0.0524(6) Uani 1 1 d . . . . .
F5 F 0.50241(15) 0.64219(13) 0.67066(12) 0.0566(6) Uani 1 1 d . . . . .
F6 F 0.45030(16) 0.63078(13) 0.75598(12) 0.0574(6) Uani 1 1 d . . . . .
O1 O 0.42390(12) 0.78003(12) 0.76759(10) 0.0332(4) Uani 1 1 d . . . . .
N1 N 0.52302(13) 0.68404(14) 0.97014(11) 0.0295(4) Uani 1 1 d . . . . .
N2 N 0.55399(16) 0.68623(16) 1.02285(12) 0.0350(5) Uani 1 1 d . . . . .
N3 N 0.57203(16) 0.75598(16) 1.03229(11) 0.0335(5) Uani 1 1 d . . . . .
C1 C 0.47605(16) 0.75424(18) 0.72626(13) 0.0293(5) Uani 1 1 d . . . . .
C2 C 0.46930(17) 0.80621(18) 0.67193(14) 0.0329(6) Uani 1 1 d . . . . .
C3 C 0.4525(2) 0.6739(2) 0.70793(17) 0.0406(7) Uani 1 1 d . . . . .
C4 C 0.55996(15) 0.75318(16) 0.75062(13) 0.0279(5) Uani 1 1 d . . . . .
C5 C 0.62747(17) 0.7454(2) 0.71626(14) 0.0329(5) Uani 1 1 d . . . . .
H5 H 0.622781 0.739962 0.674856 0.040 Uiso 1 1 calc R U . . .
C6 C 0.70117(17) 0.7457(2) 0.74200(17) 0.0350(6) Uani 1 1 d . . . . .
H6 H 0.746689 0.741217 0.718153 0.042 Uiso 1 1 calc R U . . .
C7 C 0.70863(15) 0.75254(19) 0.80257(16) 0.0327(6) Uani 1 1 d . . . . .
H7 H 0.759366 0.752823 0.819858 0.039 Uiso 1 1 calc R U . . .
C8 C 0.64267(14) 0.75896(17) 0.83822(14) 0.0293(5) Uani 1 1 d . . . . .
H8 H 0.647266 0.763009 0.879727 0.035 Uiso 1 1 calc R U . . .
C9 C 0.57011(14) 0.75924(15) 0.81093(12) 0.0261(4) Uani 1 1 d . . . . .
C10 C 0.52138(15) 0.75403(17) 0.94445(12) 0.0272(4) Uani 1 1 d . . . . .
C11 C 0.55313(15) 0.80204(15) 0.98627(12) 0.0271(4) Uani 1 1 d . . . . .
C12 C 0.56355(14) 0.88520(15) 0.98992(12) 0.0275(4) Uani 1 1 d . . . . .
C13 C 0.53290(16) 0.92448(16) 0.93418(14) 0.0322(5) Uani 1 1 d . . . . .
H13A H 0.562191 0.906346 0.899428 0.039 Uiso 1 1 calc R U . . .
H13B H 0.476760 0.912364 0.928476 0.039 Uiso 1 1 calc R U . . .
C14 C 0.54280(18) 1.00941(17) 0.93952(16) 0.0371(6) Uani 1 1 d . . . . .
H14 H 0.522706 1.033786 0.902984 0.045 Uiso 1 1 calc R U . . .
C15 C 0.62966(17) 1.02874(17) 0.94763(15) 0.0356(6) Uani 1 1 d . . . . .
H15A H 0.660001 1.011832 0.913007 0.043 Uiso 1 1 calc R U . . .
H15B H 0.635945 1.083244 0.951230 0.043 Uiso 1 1 calc R U . . .
C16 C 0.66036(15) 0.99065(17) 1.00305(14) 0.0320(5) Uani 1 1 d . . . . .
H16 H 0.717099 1.003149 1.008253 0.038 Uiso 1 1 calc R U . . .
C17 C 0.65161(15) 0.90607(16) 0.99649(13) 0.0301(5) Uani 1 1 d . . . . .
H17A H 0.673818 0.880987 1.031485 0.036 Uiso 1 1 calc R U . . .
H17B H 0.681007 0.888985 0.961464 0.036 Uiso 1 1 calc R U . . .
C18 C 0.51566(18) 0.91603(18) 1.04261(15) 0.0369(6) Uani 1 1 d . . . . .
H18A H 0.459358 0.904601 1.036933 0.044 Uiso 1 1 calc R U . . .
H18B H 0.533193 0.891685 1.079373 0.044 Uiso 1 1 calc R U . . .
C19 C 0.52668(18) 1.00010(19) 1.04786(17) 0.0413(7) Uani 1 1 d . . . . .
H19 H 0.496381 1.018633 1.082538 0.050 Uiso 1 1 calc R U . . .
C20 C 0.61455(19) 1.0170(2) 1.05711(16) 0.0396(7) Uani 1 1 d . . . . .
H20A H 0.622242 1.071123 1.062710 0.047 Uiso 1 1 calc R U . . .
H20B H 0.633819 0.991116 1.092685 0.047 Uiso 1 1 calc R U . . .
C21 C 0.49650(18) 1.03795(19) 0.99261(19) 0.0443(8) Uani 1 1 d . . . . .
H21A H 0.502881 1.092452 0.996153 0.053 Uiso 1 1 calc R U . . .
H21B H 0.440018 1.026998 0.987375 0.053 Uiso 1 1 calc R U . . .
C22 C 0.49302(16) 0.60813(16) 0.95068(14) 0.0310(5) Uani 1 1 d . . . . .
C23 C 0.40320(17) 0.61040(18) 0.94531(17) 0.0400(7) Uani 1 1 d . . . . .
H23A H 0.387424 0.647973 0.915786 0.048 Uiso 1 1 calc R U . . .
H23B H 0.379541 0.624086 0.983567 0.048 Uiso 1 1 calc R U . . .
C24 C 0.3745(2) 0.5327(2) 0.9263(2) 0.0505(9) Uani 1 1 d . . . . .
H24 H 0.316174 0.533705 0.921922 0.061 Uiso 1 1 calc R U . . .
C25 C 0.4114(2) 0.51245(19) 0.8675(2) 0.0506(9) Uani 1 1 d . . . . .
H25A H 0.396741 0.549840 0.837493 0.061 Uiso 1 1 calc R U . . .
H25B H 0.391683 0.463429 0.854375 0.061 Uiso 1 1 calc R U . . .
C26 C 0.5011(2) 0.50967(18) 0.87367(16) 0.0419(7) Uani 1 1 d . . . . .
H26 H 0.524828 0.495642 0.835015 0.050 Uiso 1 1 calc R U . . .
C27 C 0.53139(16) 0.58705(16) 0.89198(14) 0.0312(5) Uani 1 1 d . . . . .
H27A H 0.589166 0.585971 0.896317 0.037 Uiso 1 1 calc R U . . .
H27B H 0.517817 0.624190 0.861521 0.037 Uiso 1 1 calc R U . . .
C28 C 0.51540(19) 0.55087(18) 0.99786(15) 0.0380(6) Uani 1 1 d . . . . .
H28A H 0.573063 0.549989 1.003003 0.046 Uiso 1 1 calc R U . . .
H28B H 0.491234 0.564620 1.035923 0.046 Uiso 1 1 calc R U . . .
C29 C 0.4864(2) 0.4740(2) 0.9787(2) 0.0472(8) Uani 1 1 d . . . . .
H29 H 0.501386 0.436671 1.009253 0.057 Uiso 1 1 calc R U . . .
C30 C 0.5243(2) 0.45229(19) 0.91990(19) 0.0483(8) Uani 1 1 d . . . . .
H30A H 0.582101 0.450888 0.924098 0.058 Uiso 1 1 calc R U . . .
H30B H 0.506146 0.402325 0.907785 0.058 Uiso 1 1 calc R U . . .
C31 C 0.3967(2) 0.4754(2) 0.9729(2) 0.0552(10) Uani 1 1 d . . . . .
H31A H 0.377284 0.425720 0.961235 0.066 Uiso 1 1 calc R U . . .
H31B H 0.372644 0.488780 1.011061 0.066 Uiso 1 1 calc R U . . .
C32 C 0.6137(3) 0.7687(2) 1.08883(18) 0.0529(10) Uani 1 1 d . . . . .
H32A H 0.589956 0.811071 1.109282 0.079 Uiso 1 1 calc R U . . .
H32B H 0.669103 0.779252 1.081018 0.079 Uiso 1 1 calc R U . . .
H32C H 0.609401 0.724222 1.113481 0.079 Uiso 1 1 calc R U . . .
I1' I 0.20398(2) 0.77099(2) 0.36457(2) 0.02706(4) Uani 1 1 d . . . . .
F2' F 0.24950(15) 0.64072(14) 0.55366(13) 0.0599(6) Uani 1 1 d . . . . .
F1' F 0.12745(13) 0.66615(14) 0.54139(11) 0.0526(6) Uani 1 1 d . . . . .
F3' F 0.19699(15) 0.62629(13) 0.46863(12) 0.0582(6) Uani 1 1 d . . . . .
F4' F 0.13689(11) 0.81405(13) 0.56623(10) 0.0435(5) Uani 1 1 d . . . . .
F5' F 0.24952(14) 0.77970(13) 0.59851(9) 0.0480(5) Uani 1 1 d . . . . .
F6' F 0.24047(12) 0.87014(12) 0.53688(10) 0.0450(5) Uani 1 1 d . . . . .
O1' O 0.16504(12) 0.77439(12) 0.45634(10) 0.0336(5) Uani 1 1 d . . . . .
N1' N 0.25980(13) 0.68607(14) 0.25109(11) 0.0300(4) Uani 1 1 d . . . . .
N2' N 0.29045(15) 0.68961(15) 0.19845(12) 0.0335(5) Uani 1 1 d . . . . .
N3' N 0.31087(14) 0.75962(15) 0.19118(11) 0.0308(4) Uani 1 1 d . . . . .
C1' C 0.21877(16) 0.75081(18) 0.49720(14) 0.0303(5) Uani 1 1 d . . . . .
C2' C 0.19777(19) 0.6703(2) 0.51594(17) 0.0410(7) Uani 1 1 d . . . . .
C3' C 0.21167(16) 0.80352(18) 0.55020(14) 0.0337(6) Uani 1 1 d . . . . .
C4' C 0.30214(15) 0.75134(16) 0.47219(13) 0.0280(5) Uani 1 1 d . . . . .
C5' C 0.37040(16) 0.7443(2) 0.50540(15) 0.0332(6) Uani 1 1 d . . . . .
H5' H 0.366866 0.738445 0.546837 0.040 Uiso 1 1 calc R U . . .
C6' C 0.44371(18) 0.7456(2) 0.47849(17) 0.0360(6) Uani 1 1 d . . . . .
H6' H 0.489807 0.741794 0.501779 0.043 Uiso 1 1 calc R U . . .
C7' C 0.44998(15) 0.7525(2) 0.41799(16) 0.0341(6) Uani 1 1 d . . . . .
H7' H 0.500319 0.753411 0.400084 0.041 Uiso 1 1 calc R U . . .
C8' C 0.38303(15) 0.75815(17) 0.38332(14) 0.0303(5) Uani 1 1 d . . . . .
H8' H 0.386803 0.762146 0.341763 0.036 Uiso 1 1 calc R U . . .
C9' C 0.31067(14) 0.75777(16) 0.41110(13) 0.0270(5) Uani 1 1 d . . . . .
C10' C 0.26000(15) 0.75419(17) 0.27918(12) 0.0277(5) Uani 1 1 d . . . . .
C11' C 0.29343(14) 0.80307(16) 0.23880(12) 0.0269(5) Uani 1 1 d . . . . .
C12' C 0.30500(13) 0.88666(15) 0.23772(12) 0.0264(4) Uani 1 1 d . . . . .
C13' C 0.25203(16) 0.91846(18) 0.18821(13) 0.0333(5) Uani 1 1 d . . . . .
H13C H 0.265724 0.894688 0.150313 0.040 Uiso 1 1 calc R U . . .
H13D H 0.196422 0.907049 0.196945 0.040 Uiso 1 1 calc R U . . .
C14' C 0.26283(17) 1.00312(18) 0.18318(15) 0.0363(6) Uani 1 1 d . . . . .
H14' H 0.229405 1.022600 0.150496 0.044 Uiso 1 1 calc R U . . .
C15' C 0.23879(18) 1.03986(19) 0.24084(16) 0.0384(6) Uani 1 1 d . . . . .
H15C H 0.182802 1.029472 0.249003 0.046 Uiso 1 1 calc R U . . .
H15D H 0.245595 1.094369 0.237829 0.046 Uiso 1 1 calc R U . . .
C16' C 0.28967(18) 1.00946(18) 0.29097(15) 0.0349(6) Uani 1 1 d . . . . .
H16' H 0.273437 1.032927 0.328928 0.042 Uiso 1 1 calc R U . . .
C17' C 0.27944(16) 0.92401(16) 0.29515(13) 0.0305(5) Uani 1 1 d . . . . .
H17C H 0.311361 0.904603 0.328115 0.037 Uiso 1 1 calc R U . . .
H17D H 0.223769 0.912063 0.303172 0.037 Uiso 1 1 calc R U . . .
C18' C 0.39177(15) 0.90714(17) 0.22649(14) 0.0314(5) Uani 1 1 d . . . . .
H18C H 0.424482 0.889124 0.259514 0.038 Uiso 1 1 calc R U . . .
H18D H 0.410174 0.882658 0.190023 0.038 Uiso 1 1 calc R U . . .
C19' C 0.40067(16) 0.99119(18) 0.22056(16) 0.0362(6) Uani 1 1 d . . . . .
H19' H 0.456825 1.003407 0.212283 0.043 Uiso 1 1 calc R U . . .
C20' C 0.37589(18) 1.02824(18) 0.27824(16) 0.0376(6) Uani 1 1 d . . . . .
H20C H 0.382422 1.082767 0.275117 0.045 Uiso 1 1 calc R U . . .
H20D H 0.409404 1.010215 0.310809 0.045 Uiso 1 1 calc R U . . .
C21' C 0.34943(18) 1.02029(19) 0.17019(15) 0.0379(6) Uani 1 1 d . . . . .
H21C H 0.365187 0.996330 0.132828 0.045 Uiso 1 1 calc R U . . .
H21D H 0.356737 1.074613 0.165977 0.045 Uiso 1 1 calc R U . . .
C22' C 0.22994(17) 0.60961(17) 0.26905(14) 0.0332(5) Uani 1 1 d . . . . .
C23' C 0.27029(17) 0.58596(17) 0.32610(15) 0.0364(6) Uani 1 1 d . . . . .
H23C H 0.258583 0.622207 0.357652 0.044 Uiso 1 1 calc R U . . .
H23D H 0.327832 0.584417 0.320318 0.044 Uiso 1 1 calc R U . . .
C24' C 0.2400(2) 0.50840(19) 0.34371(18) 0.0451(8) Uani 1 1 d . . . . .
H24' H 0.265357 0.492498 0.381327 0.054 Uiso 1 1 calc R U . . .
C25' C 0.1508(2) 0.5119(2) 0.35185(19) 0.0477(8) Uani 1 1 d . . . . .
H25C H 0.130983 0.462622 0.364321 0.057 Uiso 1 1 calc R U . . .
H25D H 0.137754 0.548296 0.383002 0.057 Uiso 1 1 calc R U . . .
C26' C 0.1111(2) 0.5347(2) 0.29436(18) 0.0460(8) Uani 1 1 d . . . . .
H26' H 0.053001 0.535965 0.300236 0.055 Uiso 1 1 calc R U . . .
C27' C 0.13985(17) 0.61274(19) 0.27630(16) 0.0387(6) Uani 1 1 d . . . . .
H27C H 0.125579 0.649511 0.306863 0.046 Uiso 1 1 calc R U . . .
H27D H 0.114998 0.627840 0.238811 0.046 Uiso 1 1 calc R U . . .
C28' C 0.2491(2) 0.5541(2) 0.22000(17) 0.0427(7) Uani 1 1 d . . . . .
H28C H 0.306379 0.553037 0.213005 0.051 Uiso 1 1 calc R U . . .
H28D H 0.222916 0.569470 0.183076 0.051 Uiso 1 1 calc R U . . .
C29' C 0.2202(3) 0.4759(2) 0.2383(2) 0.0521(9) Uani 1 1 d . . . . .
H29' H 0.233481 0.439400 0.206692 0.062 Uiso 1 1 calc R U . . .
C30' C 0.1309(2) 0.4784(2) 0.2466(2) 0.0538(9) Uani 1 1 d . . . . .
H30C H 0.105365 0.492927 0.209197 0.065 Uiso 1 1 calc R U . . .
H30D H 0.111345 0.428690 0.257945 0.065 Uiso 1 1 calc R U . . .
C31' C 0.2595(3) 0.4526(2) 0.2951(2) 0.0572(10) Uani 1 1 d . . . . .
H31C H 0.316978 0.450277 0.289390 0.069 Uiso 1 1 calc R U . . .
H31D H 0.240938 0.402524 0.306635 0.069 Uiso 1 1 calc R U . . .
C32' C 0.3525(2) 0.7719(2) 0.13561(15) 0.0423(8) Uani 1 1 d . . . . .
H32D H 0.341481 0.822187 0.121267 0.064 Uiso 1 1 calc R U . . .
H32E H 0.334800 0.735471 0.106451 0.064 Uiso 1 1 calc R U . . .
H32F H 0.409049 0.766254 0.141970 0.064 Uiso 1 1 calc R U . . .
C1_1 C 0.5048(3) 0.6113(4) 0.2154(3) 0.0426(12) Uani 0.680(4) 1 d D U P A 1
F1_1 F 0.5576(2) 0.5577(3) 0.2188(3) 0.0749(16) Uani 0.680(4) 1 d D U P A 1
F2_1 F 0.4863(4) 0.6231(3) 0.15964(19) 0.0760(14) Uani 0.680(4) 1 d D U P A 1
F3_1 F 0.44083(18) 0.5842(2) 0.24065(19) 0.0638(11) Uani 0.680(4) 1 d D U P A 1
S1_1 S 0.53693(10) 0.69656(11) 0.25058(8) 0.0342(3) Uani 0.680(4) 1 d D U P A 1
O1_1 O 0.5564(3) 0.6750(3) 0.3098(2) 0.0599(12) Uani 0.680(4) 1 d D U P A 1
O2_1 O 0.6042(3) 0.7190(2) 0.2164(2) 0.0528(11) Uani 0.680(4) 1 d D U P A 1
O3_1 O 0.4687(3) 0.7433(3) 0.2463(3) 0.0607(14) Uani 0.680(4) 1 d D U P A 1
C1_2 C 0.5096(6) 0.6036(6) 0.1918(5) 0.037(2) Uani 0.320(4) 1 d D U P A 2
F1_2 F 0.5128(11) 0.5413(5) 0.2216(5) 0.099(5) Uani 0.320(4) 1 d D U P A 2
F2_2 F 0.5671(4) 0.6008(5) 0.1539(3) 0.056(2) Uani 0.320(4) 1 d D U P A 2
F3_2 F 0.4443(4) 0.6042(6) 0.1604(4) 0.067(3) Uani 0.320(4) 1 d D U P A 2
S1_2 S 0.5157(2) 0.6833(2) 0.24076(17) 0.0390(7) Uani 0.320(4) 1 d D U P A 2
O1_2 O 0.4463(5) 0.6763(9) 0.2750(5) 0.085(4) Uani 0.320(4) 1 d D U P A 2
O2_2 O 0.5874(5) 0.6718(7) 0.2726(5) 0.068(3) Uani 0.320(4) 1 d D U P A 2
O3_2 O 0.5108(9) 0.7459(6) 0.2028(4) 0.075(4) Uani 0.320(4) 1 d D U P A 2
C1_3 C 0.2622(2) 0.8912(2) -0.00457(17) 0.0489(8) Uani 1 1 d D U . . .
F1_3 F 0.20227(12) 0.91463(19) -0.03622(12) 0.0672(8) Uani 1 1 d D U . . .
F2_3 F 0.31661(18) 0.94205(18) -0.0076(3) 0.1145(17) Uani 1 1 d D U . . .
F3_3 F 0.2350(2) 0.8878(2) 0.05033(12) 0.0886(11) Uani 1 1 d D U . . .
S1_3 S 0.29676(5) 0.80118(6) -0.02896(4) 0.0444(2) Uani 1 1 d D U . . .
O1_3 O 0.2308(2) 0.7550(3) -0.0194(3) 0.0930(16) Uani 1 1 d D U . . .
O2_3 O 0.3150(2) 0.8158(3) -0.08940(15) 0.0786(11) Uani 1 1 d D U . . .
O3_3 O 0.36514(18) 0.7875(2) 0.00628(16) 0.0597(8) Uani 1 1 d D U . . .

loop_
_atom_site_aniso_label
_atom_site_aniso_U_11
_atom_site_aniso_U_22
_atom_site_aniso_U_33
_atom_site_aniso_U_23
_atom_site_aniso_U_13
_atom_site_aniso_U_12
I1 0.01847(5) 0.02976(7) 0.02896(8) -0.00372(8) 0.00063(6) -0.00099(4)
F1 0.0317(9) 0.0587(12) 0.0457(11) 0.0058(10) -0.0151(8) -0.0039(8)
F2 0.0538(13) 0.0635(14) 0.0296(10) -0.0041(9) 0.0017(9) 0.0062(10)
F3 0.0398(10) 0.0371(9) 0.0472(11) 0.0036(8) -0.0107(8) -0.0081(7)
F4 0.0418(11) 0.0562(13) 0.0591(14) -0.0059(11) -0.0129(10) -0.0204(9)
F5 0.0559(13) 0.0429(12) 0.0709(17) -0.0228(11) 0.0030(11) -0.0050(10)
F6 0.0710(15) 0.0431(12) 0.0580(15) 0.0087(11) -0.0136(12) -0.0200(11)
O1 0.0199(8) 0.0482(12) 0.0316(10) -0.0034(8) -0.0028(7) 0.0001(7)
N1 0.0274(10) 0.0327(11) 0.0284(11) -0.0016(9) 0.0053(8) -0.0042(8)
N2 0.0379(12) 0.0390(13) 0.0280(11) 0.0005(9) 0.0051(9) -0.0044(10)
N3 0.0378(12) 0.0386(12) 0.0243(11) -0.0031(9) 0.0015(9) -0.0053(10)
C1 0.0249(10) 0.0339(13) 0.0289(13) -0.0031(10) -0.0024(9) -0.0044(9)
C2 0.0303(13) 0.0376(14) 0.0306(14) -0.0028(11) -0.0050(9) -0.0040(10)
C3 0.0407(15) 0.0382(15) 0.0429(17) -0.0042(13) -0.0068(13) -0.0120(12)
C4 0.0232(10) 0.0312(12) 0.0295(13) -0.0035(10) -0.0012(9) -0.0028(9)
C5 0.0300(12) 0.0419(15) 0.0269(13) -0.0021(11) 0.0023(10) 0.0021(11)
C6 0.0258(12) 0.0440(17) 0.0350(16) 0.0010(13) 0.0070(11) 0.0050(11)
C7 0.0210(10) 0.0390(14) 0.0381(17) 0.0035(12) -0.0010(9) 0.0021(10)
C8 0.0204(9) 0.0356(12) 0.0320(13) -0.0015(10) -0.0036(9) 0.0006(9)
C9 0.0204(9) 0.0290(10) 0.0288(12) -0.0010(9) 0.0016(8) -0.0018(8)
C10 0.0224(10) 0.0328(12) 0.0264(12) -0.0016(10) 0.0030(8) -0.0037(9)
C11 0.0232(10) 0.0324(12) 0.0258(11) -0.0035(9) 0.0034(8) -0.0023(8)
C12 0.0225(10) 0.0305(11) 0.0295(11) -0.0065(9) 0.0041(8) -0.0021(8)
C13 0.0304(12) 0.0308(12) 0.0352(14) -0.0060(10) -0.0047(10) 0.0005(9)
C14 0.0341(13) 0.0308(13) 0.0464(17) -0.0054(12) -0.0082(12) 0.0011(10)
C15 0.0346(13) 0.0298(13) 0.0424(16) -0.0047(11) 0.0062(11) -0.0031(10)
C16 0.0218(10) 0.0352(13) 0.0391(14) -0.0072(11) 0.0034(9) -0.0042(9)
C17 0.0216(10) 0.0342(13) 0.0346(13) -0.0054(10) 0.0012(9) -0.0011(9)
C18 0.0293(12) 0.0414(15) 0.0399(15) -0.0125(12) 0.0112(11) -0.0071(11)
C19 0.0301(13) 0.0425(16) 0.0513(19) -0.0202(14) 0.0156(12) -0.0055(11)
C20 0.0363(14) 0.0447(16) 0.0378(15) -0.0138(13) 0.0049(11) -0.0081(12)
C21 0.0273(12) 0.0358(15) 0.070(2) -0.0150(15) 0.0033(13) 0.0019(10)
C22 0.0265(11) 0.0283(11) 0.0382(14) 0.0002(10) 0.0039(10) -0.0050(9)
C23 0.0253(12) 0.0375(14) 0.057(2) 0.0040(14) 0.0054(12) -0.0056(10)
C24 0.0320(14) 0.0440(18) 0.076(3) 0.0080(17) -0.0049(15) -0.0146(13)
C25 0.0467(16) 0.0380(15) 0.067(2) 0.0029(18) -0.0181(19) -0.0149(12)
C26 0.0453(15) 0.0316(13) 0.049(2) -0.0077(12) -0.0074(13) -0.0033(11)
C27 0.0279(11) 0.0309(12) 0.0348(13) -0.0041(10) -0.0001(9) -0.0022(9)
C28 0.0361(14) 0.0380(15) 0.0399(15) 0.0054(12) -0.0004(12) -0.0063(11)
C29 0.0488(18) 0.0324(15) 0.061(2) 0.0093(15) -0.0063(17) -0.0073(13)
C30 0.053(2) 0.0300(14) 0.062(2) -0.0005(15) -0.0079(17) 0.0002(13)
C31 0.0473(19) 0.0428(18) 0.076(3) 0.0102(18) -0.0012(19) -0.0192(15)
C32 0.078(3) 0.045(2) 0.0353(18) -0.0040(14) -0.0201(18) -0.0012(17)
I1' 0.01859(6) 0.03518(8) 0.02740(7) 0.00513(8) -0.00088(6) -0.00464(4)
F2' 0.0585(14) 0.0497(13) 0.0714(16) 0.0283(12) -0.0090(12) -0.0077(11)
F1' 0.0434(11) 0.0553(13) 0.0593(14) 0.0094(11) 0.0124(10) -0.0219(10)
F3' 0.0716(16) 0.0450(12) 0.0581(15) -0.0054(11) 0.0110(12) -0.0216(11)
F4' 0.0293(8) 0.0594(13) 0.0418(10) -0.0003(9) 0.0104(7) -0.0042(8)
F5' 0.0443(11) 0.0702(15) 0.0296(9) 0.0009(9) -0.0048(8) 0.0028(9)
F6' 0.0410(10) 0.0395(10) 0.0546(12) -0.0038(9) 0.0131(9) -0.0114(8)
O1' 0.0207(8) 0.0510(13) 0.0291(10) 0.0043(8) 0.0011(7) -0.0019(7)
N1' 0.0242(9) 0.0342(11) 0.0316(11) 0.0031(9) -0.0033(8) -0.0053(8)
N2' 0.0309(11) 0.0386(13) 0.0310(12) -0.0011(10) -0.0033(9) -0.0018(9)
N3' 0.0276(10) 0.0382(12) 0.0265(11) 0.0032(9) -0.0017(8) -0.0011(9)
C1' 0.0265(11) 0.0356(13) 0.0287(14) 0.0057(10) 0.0000(9) -0.0058(10)
C2' 0.0375(15) 0.0435(17) 0.0420(17) 0.0071(14) 0.0011(12) -0.0123(12)
C3' 0.0274(12) 0.0428(15) 0.0310(14) 0.0037(12) 0.0034(10) -0.0059(10)
C4' 0.0250(10) 0.0296(12) 0.0293(13) 0.0035(10) -0.0010(9) -0.0034(9)
C5' 0.0274(12) 0.0412(15) 0.0310(15) 0.0016(12) -0.0038(10) -0.0014(11)
C6' 0.0260(12) 0.0439(16) 0.0382(16) -0.0028(13) -0.0077(12) 0.0015(12)
C7' 0.0200(10) 0.0446(16) 0.0377(17) -0.0040(12) 0.0009(9) 0.0002(11)
C8' 0.0220(10) 0.0376(13) 0.0313(13) 0.0003(11) -0.0004(9) -0.0023(9)
C9' 0.0202(9) 0.0320(12) 0.0289(12) 0.0049(10) -0.0020(8) -0.0029(9)
C10' 0.0214(10) 0.0344(12) 0.0274(12) 0.0039(10) -0.0019(8) -0.0050(9)
C11' 0.0199(9) 0.0334(13) 0.0273(12) 0.0045(10) -0.0021(8) -0.0025(8)
C12' 0.0190(9) 0.0337(12) 0.0264(11) 0.0061(9) -0.0017(8) -0.0019(8)
C13' 0.0249(11) 0.0430(15) 0.0320(13) 0.0090(11) -0.0041(9) -0.0019(10)
C14' 0.0256(11) 0.0429(15) 0.0402(15) 0.0157(12) -0.0035(10) 0.0008(10)
C15' 0.0279(12) 0.0391(15) 0.0483(18) 0.0097(13) 0.0015(11) 0.0036(10)
C16' 0.0326(13) 0.0344(14) 0.0377(15) 0.0043(11) 0.0011(11) 0.0008(10)
C17' 0.0273(11) 0.0336(13) 0.0305(12) 0.0029(10) 0.0006(9) -0.0005(9)
C18' 0.0208(10) 0.0358(13) 0.0376(14) 0.0056(11) -0.0001(9) -0.0021(9)
C19' 0.0225(11) 0.0370(14) 0.0492(17) 0.0095(12) 0.0015(11) -0.0027(10)
C20' 0.0322(13) 0.0346(15) 0.0461(17) 0.0021(12) -0.0077(11) -0.0046(11)
C21' 0.0299(12) 0.0422(15) 0.0414(16) 0.0135(13) 0.0028(11) -0.0023(11)
C22' 0.0274(12) 0.0351(13) 0.0373(14) 0.0029(11) -0.0027(10) -0.0095(10)
C23' 0.0293(12) 0.0354(14) 0.0444(16) 0.0083(12) -0.0033(11) -0.0038(10)
C24' 0.0454(17) 0.0352(14) 0.055(2) 0.0111(13) -0.0005(14) -0.0061(12)
C25' 0.0471(16) 0.0415(15) 0.054(2) 0.0041(15) 0.0079(16) -0.0177(13)
C26' 0.0332(14) 0.0497(19) 0.055(2) 0.0001(16) 0.0010(14) -0.0185(13)
C27' 0.0258(12) 0.0437(16) 0.0468(17) 0.0014(13) -0.0050(11) -0.0100(11)
C28' 0.0395(15) 0.0379(15) 0.0507(19) -0.0043(14) 0.0053(14) -0.0119(12)
C29' 0.054(2) 0.0376(17) 0.064(3) -0.0107(17) 0.0108(19) -0.0129(15)
C30' 0.051(2) 0.0474(19) 0.063(2) -0.0087(18) 0.0037(17) -0.0251(16)
C31' 0.059(2) 0.0337(16) 0.079(3) 0.0078(18) 0.009(2) -0.0034(15)
C32' 0.054(2) 0.0450(19) 0.0280(14) 0.0023(12) 0.0092(14) 0.0024(13)
C1_1 0.028(2) 0.056(3) 0.043(3) 0.002(3) -0.002(2) -0.0034(19)
F1_1 0.0326(16) 0.048(2) 0.144(5) -0.019(3) -0.001(2) 0.0000(14)
F2_1 0.107(4) 0.079(3) 0.043(2) -0.010(2) -0.015(2) -0.027(3)
F3_1 0.0288(14) 0.084(3) 0.078(3) 0.014(2) 0.0007(15) -0.0181(15)
S1_1 0.0247(7) 0.0474(8) 0.0306(7) 0.0008(6) -0.0052(5) 0.0059(5)
O1_1 0.064(3) 0.078(3) 0.038(2) 0.007(2) -0.019(2) -0.004(2)
O2_1 0.045(2) 0.055(2) 0.058(3) -0.0036(19) 0.0103(19) -0.0130(17)
O3_1 0.048(3) 0.070(3) 0.064(3) -0.010(3) -0.018(2) 0.025(2)
C1_2 0.030(4) 0.045(5) 0.037(5) -0.001(4) -0.011(4) -0.008(4)
F1_2 0.191(15) 0.051(5) 0.055(5) 0.012(4) -0.005(7) -0.021(7)
F2_2 0.039(3) 0.071(5) 0.058(4) -0.026(4) 0.001(3) -0.001(3)
F3_2 0.035(3) 0.093(7) 0.074(5) -0.040(5) -0.011(3) -0.007(4)
S1_2 0.0248(15) 0.0588(19) 0.0334(15) -0.0081(12) -0.0018(11) 0.0000(12)
O1_2 0.047(5) 0.151(12) 0.057(6) -0.047(7) 0.022(4) -0.016(6)
O2_2 0.044(4) 0.098(8) 0.062(6) -0.036(6) -0.032(4) 0.017(5)
O3_2 0.132(11) 0.047(5) 0.047(5) -0.003(4) -0.027(6) 0.002(6)
C1_3 0.0343(15) 0.064(2) 0.0482(19) -0.0020(17) -0.0120(13) 0.0061(14)
F1_3 0.0338(10) 0.114(2) 0.0542(14) 0.0241(15) 0.0000(9) 0.0179(12)
F2_3 0.0462(14) 0.0620(18) 0.235(5) -0.031(3) -0.028(2) -0.0001(13)
F3_3 0.109(2) 0.118(3) 0.0388(12) -0.0239(15) -0.0151(14) 0.059(2)
S1_3 0.0316(4) 0.0586(5) 0.0431(5) -0.0141(4) 0.0084(3) -0.0096(3)
O1_3 0.056(2) 0.068(2) 0.155(5) -0.021(3) 0.044(3) -0.0262(18)
O2_3 0.0599(19) 0.130(3) 0.0463(17) -0.014(2) 0.0146(15) 0.013(2)
O3_3 0.0504(16) 0.0681(18) 0.0607(19) -0.0023(15) -0.0020(14) 0.0176(14)

loop_
_atom_type_symbol
_atom_type_description
_atom_type_scat_dispersion_real
_atom_type_scat_dispersion_imag
_atom_type_scat_source
C C 0.0033 0.0016 'International Tables Vol C Tables 4.2.6.8 and 6.1.1.4'
H H 0.0000 0.0000 'International Tables Vol C Tables 4.2.6.8 and 6.1.1.4'
N N 0.0061 0.0033 'International Tables Vol C Tables 4.2.6.8 and 6.1.1.4'
O O 0.0106 0.0060 'International Tables Vol C Tables 4.2.6.8 and 6.1.1.4'
F F 0.0171 0.0103 'International Tables Vol C Tables 4.2.6.8 and 6.1.1.4'
I I -0.4742 1.8119 'International Tables Vol C Tables 4.2.6.8 and 6.1.1.4'
S S 0.1246 0.1234 'International Tables Vol C Tables 4.2.6.8 and 6.1.1.4'

loop_
_citation_id
_citation_doi
_citation_year
1 10.26434/chemrxiv-2025-jjfdf 2025

loop_
_geom_angle_atom_site_label_1
_geom_angle_atom_site_label_2
_geom_angle_atom_site_label_3
_geom_angle
_geom_angle_site_symmetry_1
_geom_angle_site_symmetry_3
_geom_angle_publ_flag
C9 I1 O1 77.61(9) . . ?
C9 I1 C10 93.42(10) . . ?
O1 I1 C10 170.00(9) . . ?
C1 O1 I1 115.22(17) . . ?
N2 N1 C10 111.5(2) . . ?
N2 N1 C22 115.3(2) . . ?
C10 N1 C22 133.1(2) . . ?
N3 N2 N1 105.9(2) . . ?
N2 N3 C11 113.5(2) . . ?
N2 N3 C32 113.7(3) . . ?
C11 N3 C32 132.7(3) . . ?
O1 C1 C4 111.1(2) . . ?
O1 C1 C2 107.0(2) . . ?
C4 C1 C2 111.3(2) . . ?
O1 C1 C3 109.2(3) . . ?
C4 C1 C3 109.0(3) . . ?
C2 C1 C3 109.1(2) . . ?
F3 C2 F1 107.1(3) . . ?
F3 C2 F2 107.4(3) . . ?
F1 C2 F2 106.6(2) . . ?
F3 C2 C1 110.4(2) . . ?
F1 C2 C1 111.5(2) . . ?
F2 C2 C1 113.4(3) . . ?
F5 C3 F4 107.6(3) . . ?
F5 C3 F6 106.8(3) . . ?
F4 C3 F6 107.4(3) . . ?
F5 C3 C1 113.8(3) . . ?
F4 C3 C1 111.9(3) . . ?
F6 C3 C1 109.0(3) . . ?
C9 C4 C5 117.3(3) . . ?
C9 C4 C1 118.2(2) . . ?
C5 C4 C1 124.5(3) . . ?
C6 C5 C4 120.6(3) . . ?
C5 C6 C7 120.1(3) . . ?
C6 C7 C8 120.8(3) . . ?
C9 C8 C7 117.5(3) . . ?
C8 C9 C4 123.7(2) . . ?
C8 C9 I1 122.0(2) . . ?
C4 C9 I1 114.31(18) . . ?
N1 C10 C11 105.5(2) . . ?
N1 C10 I1 121.4(2) . . ?
C11 C10 I1 132.7(2) . . ?
N3 C11 C10 103.7(2) . . ?
N3 C11 C12 121.9(2) . . ?
C10 C11 C12 134.2(3) . . ?
C11 C12 C13 111.7(2) . . ?
C11 C12 C18 109.6(2) . . ?
C13 C12 C18 107.0(2) . . ?
C11 C12 C17 111.0(2) . . ?
C13 C12 C17 107.2(2) . . ?
C18 C12 C17 110.3(2) . . ?
C14 C13 C12 110.6(2) . . ?
C21 C14 C15 109.1(3) . . ?
C21 C14 C13 109.8(3) . . ?
C15 C14 C13 109.9(2) . . ?
C16 C15 C14 109.2(3) . . ?
C15 C16 C20 110.4(3) . . ?
C15 C16 C17 109.3(2) . . ?
C20 C16 C17 109.6(3) . . ?
C16 C17 C12 110.0(2) . . ?
C19 C18 C12 110.4(2) . . ?
C21 C19 C18 109.7(3) . . ?
C21 C19 C20 110.7(3) . . ?
C18 C19 C20 109.0(3) . . ?
C16 C20 C19 108.9(3) . . ?
C19 C21 C14 109.1(3) . . ?
N1 C22 C27 109.3(2) . . ?
N1 C22 C28 108.4(2) . . ?
C27 C22 C28 109.6(2) . . ?
N1 C22 C23 109.5(2) . . ?
C27 C22 C23 111.2(3) . . ?
C28 C22 C23 108.7(2) . . ?
C22 C23 C24 108.3(3) . . ?
C25 C24 C31 110.2(4) . . ?
C25 C24 C23 109.4(3) . . ?
C31 C24 C23 109.8(3) . . ?
C24 C25 C26 109.8(3) . . ?
C30 C26 C25 110.1(3) . . ?
C30 C26 C27 109.8(3) . . ?
C25 C26 C27 109.2(3) . . ?
C22 C27 C26 108.4(2) . . ?
C29 C28 C22 109.1(3) . . ?
C28 C29 C31 109.4(3) . . ?
C28 C29 C30 110.0(3) . . ?
C31 C29 C30 110.4(4) . . ?
C26 C30 C29 108.6(3) . . ?
C24 C31 C29 108.5(3) . . ?
C9' I1' C10' 93.05(10) . . ?
C9' I1' O1' 77.72(10) . . ?
C10' I1' O1' 169.38(9) . . ?
C1' O1' I1' 115.74(17) . . ?
N2' N1' C10' 112.3(2) . . ?
N2' N1' C22' 115.0(2) . . ?
C10' N1' C22' 132.7(2) . . ?
N1' N2' N3' 105.5(2) . . ?
N2' N3' C11' 112.9(2) . . ?
N2' N3' C32' 112.4(3) . . ?
C11' N3' C32' 134.5(3) . . ?
O1' C1' C4' 111.5(2) . . ?
O1' C1' C3' 106.7(3) . . ?
C4' C1' C3' 111.1(2) . . ?
O1' C1' C2' 108.7(2) . . ?
C4' C1' C2' 108.8(3) . . ?
C3' C1' C2' 110.0(3) . . ?
F1' C2' F3' 107.9(3) . . ?
F1' C2' F2' 107.0(3) . . ?
F3' C2' F2' 106.7(3) . . ?
F1' C2' C1' 112.2(3) . . ?
F3' C2' C1' 109.5(3) . . ?
F2' C2' C1' 113.2(3) . . ?
F6' C3' F4' 106.6(3) . . ?
F6' C3' F5' 107.2(3) . . ?
F4' C3' F5' 106.2(3) . . ?
F6' C3' C1' 110.4(2) . . ?
F4' C3' C1' 112.0(2) . . ?
F5' C3' C1' 114.0(3) . . ?
C5' C4' C9' 117.3(3) . . ?
C5' C4' C1' 125.0(3) . . ?
C9' C4' C1' 117.7(2) . . ?
C6' C5' C4' 120.7(3) . . ?
C7' C6' C5' 120.5(3) . . ?
C6' C7' C8' 120.4(3) . . ?
C9' C8' C7' 118.1(3) . . ?
C8' C9' C4' 123.0(2) . . ?
C8' C9' I1' 122.4(2) . . ?
C4' C9' I1' 114.55(18) . . ?
N1' C10' C11' 104.8(2) . . ?
N1' C10' I1' 122.17(19) . . ?
C11' C10' I1' 132.6(2) . . ?
N3' C11' C10' 104.5(3) . . ?
N3' C11' C12' 121.7(2) . . ?
C10' C11' C12' 133.6(3) . . ?
C11' C12' C17' 112.6(2) . . ?
C11' C12' C18' 111.3(2) . . ?
C17' C12' C18' 108.0(2) . . ?
C11' C12' C13' 107.5(2) . . ?
C17' C12' C13' 106.9(2) . . ?
C18' C12' C13' 110.4(2) . . ?
C14' C13' C12' 110.4(2) . . ?
C15' C14' C21' 109.7(3) . . ?
C15' C14' C13' 109.5(3) . . ?
C21' C14' C13' 109.2(3) . . ?
C14' C15' C16' 109.4(3) . . ?
C15' C16' C20' 108.8(3) . . ?
C15' C16' C17' 109.6(3) . . ?
C20' C16' C17' 109.7(2) . . ?
C12' C17' C16' 110.5(2) . . ?
C19' C18' C12' 110.2(2) . . ?
C18' C19' C20' 109.2(3) . . ?
C18' C19' C21' 110.4(3) . . ?
C20' C19' C21' 109.5(3) . . ?
C19' C20' C16' 109.3(3) . . ?
C19' C21' C14' 109.6(2) . . ?
N1' C22' C23' 109.2(2) . . ?
N1' C22' C28' 108.8(2) . . ?
C23' C22' C28' 109.9(3) . . ?
N1' C22' C27' 109.1(2) . . ?
C23' C22' C27' 111.5(3) . . ?
C28' C22' C27' 108.2(3) . . ?
C22' C23' C24' 108.8(3) . . ?
C31' C24' C25' 109.2(3) . . ?
C31' C24' C23' 109.5(3) . . ?
C25' C24' C23' 109.0(3) . . ?
C26' C25' C24' 110.3(3) . . ?
C30' C26' C25' 109.5(4) . . ?
C30' C26' C27' 110.2(3) . . ?
C25' C26' C27' 109.4(3) . . ?
C26' C27' C22' 108.1(3) . . ?
C22' C28' C29' 109.2(3) . . ?
C31' C29' C30' 110.0(4) . . ?
C31' C29' C28' 110.0(3) . . ?
C30' C29' C28' 108.7(3) . . ?
C26' C30' C29' 109.1(3) . . ?
C29' C31' C24' 109.8(3) . . ?
F1_1 C1_1 F3_1 105.6(5) . . ?
F1_1 C1_1 F2_1 109.6(6) . . ?
F3_1 C1_1 F2_1 106.2(5) . . ?
F1_1 C1_1 S1_1 112.7(4) . . ?
F3_1 C1_1 S1_1 111.6(5) . . ?
F2_1 C1_1 S1_1 110.9(5) . . ?
O3_1 S1_1 O1_1 114.1(4) . . ?
O3_1 S1_1 O2_1 116.3(4) . . ?
O1_1 S1_1 O2_1 113.3(3) . . ?
O3_1 S1_1 C1_1 102.7(3) . . ?
O1_1 S1_1 C1_1 104.7(3) . . ?
O2_1 S1_1 C1_1 103.8(3) . . ?
F2_2 C1_2 F1_2 106.0(11) . . ?
F2_2 C1_2 F3_2 106.0(10) . . ?
F1_2 C1_2 F3_2 108.8(11) . . ?
F2_2 C1_2 S1_2 113.0(7) . . ?
F1_2 C1_2 S1_2 110.9(9) . . ?
F3_2 C1_2 S1_2 112.0(8) . . ?
O3_2 S1_2 O1_2 110.7(9) . . ?
O3_2 S1_2 O2_2 118.1(8) . . ?
O1_2 S1_2 O2_2 114.8(8) . . ?
O3_2 S1_2 C1_2 104.4(6) . . ?
O1_2 S1_2 C1_2 102.5(6) . . ?
O2_2 S1_2 C1_2 104.2(6) . . ?
F2_3 C1_3 F1_3 107.4(4) . . ?
F2_3 C1_3 F3_3 109.2(4) . . ?
F1_3 C1_3 F3_3 104.9(3) . . ?
F2_3 C1_3 S1_3 112.3(3) . . ?
F1_3 C1_3 S1_3 111.8(3) . . ?
F3_3 C1_3 S1_3 111.0(3) . . ?
O1_3 S1_3 O2_3 115.3(3) . . ?
O1_3 S1_3 O3_3 117.3(3) . . ?
O2_3 S1_3 O3_3 113.0(2) . . ?
O1_3 S1_3 C1_3 102.7(2) . . ?
O2_3 S1_3 C1_3 101.5(2) . . ?
O3_3 S1_3 C1_3 104.27(18) . . ?

loop_
_geom_bond_atom_site_label_1
_geom_bond_atom_site_label_2
_geom_bond_distance
_geom_bond_site_symmetry_2
_geom_bond_publ_flag
I1 C9 2.125(3) . ?
I1 O1 2.192(2) . ?
I1 C10 2.201(3) . ?
F1 C2 1.329(3) . ?
F2 C2 1.343(4) . ?
F3 C2 1.328(4) . ?
F4 C3 1.335(4) . ?
F5 C3 1.330(4) . ?
F6 C3 1.341(4) . ?
O1 C1 1.374(4) . ?
N1 N2 1.310(4) . ?
N1 C10 1.389(4) . ?
N1 C22 1.524(4) . ?
N2 N3 1.310(4) . ?
N3 C11 1.373(4) . ?
N3 C32 1.487(5) . ?
C1 C4 1.534(4) . ?
C1 C2 1.554(5) . ?
C1 C3 1.557(4) . ?
C4 C9 1.387(4) . ?
C4 C5 1.398(4) . ?
C5 C6 1.386(4) . ?
C6 C7 1.389(5) . ?
C7 C8 1.391(4) . ?
C8 C9 1.384(4) . ?
C10 C11 1.394(4) . ?
C11 C12 1.509(4) . ?
C12 C13 1.543(4) . ?
C12 C18 1.552(4) . ?
C12 C17 1.554(3) . ?
C13 C14 1.542(4) . ?
C14 C21 1.531(5) . ?
C14 C15 1.532(4) . ?
C15 C16 1.527(5) . ?
C16 C20 1.532(4) . ?
C16 C17 1.536(4) . ?
C18 C19 1.529(5) . ?
C19 C21 1.519(6) . ?
C19 C20 1.543(4) . ?
C22 C27 1.534(4) . ?
C22 C28 1.536(4) . ?
C22 C23 1.537(4) . ?
C23 C24 1.542(5) . ?
C24 C25 1.523(7) . ?
C24 C31 1.526(6) . ?
C25 C26 1.536(5) . ?
C26 C30 1.526(5) . ?
C26 C27 1.542(4) . ?
C28 C29 1.532(5) . ?
C29 C31 1.534(5) . ?
C29 C30 1.536(6) . ?
I1' C9' 2.117(3) . ?
I1' C10' 2.185(3) . ?
I1' O1' 2.191(2) . ?
F2' C2' 1.340(4) . ?
F1' C2' 1.333(4) . ?
F3' C2' 1.336(5) . ?
F4' C3' 1.339(3) . ?
F5' C3' 1.344(4) . ?
F6' C3' 1.330(4) . ?
O1' C1' 1.372(4) . ?
N1' N2' 1.308(4) . ?
N1' C10' 1.382(4) . ?
N1' C22' 1.523(4) . ?
N2' N3' 1.317(4) . ?
N3' C11' 1.368(4) . ?
N3' C32' 1.466(4) . ?
C1' C4' 1.531(4) . ?
C1' C3' 1.539(5) . ?
C1' C2' 1.553(4) . ?
C4' C5' 1.393(4) . ?
C4' C9' 1.402(4) . ?
C5' C6' 1.392(4) . ?
C6' C7' 1.385(5) . ?
C7' C8' 1.391(4) . ?
C8' C9' 1.386(4) . ?
C10' C11' 1.393(4) . ?
C11' C12' 1.517(4) . ?
C12' C17' 1.532(4) . ?
C12' C18' 1.545(3) . ?
C12' C13' 1.553(4) . ?
C13' C14' 1.539(4) . ?
C14' C15' 1.525(5) . ?
C14' C21' 1.537(4) . ?
C15' C16' 1.533(5) . ?
C16' C20' 1.536(4) . ?
C16' C17' 1.550(4) . ?
C18' C19' 1.526(4) . ?
C19' C20' 1.531(5) . ?
C19' C21' 1.533(4) . ?
C22' C23' 1.529(4) . ?
C22' C28' 1.533(5) . ?
C22' C27' 1.545(4) . ?
C23' C24' 1.541(4) . ?
C24' C31' 1.529(6) . ?
C24' C25' 1.534(5) . ?
C25' C26' 1.528(6) . ?
C26' C30' 1.523(6) . ?
C26' C27' 1.542(5) . ?
C28' C29' 1.547(5) . ?
C29' C31' 1.514(7) . ?
C29' C30' 1.534(6) . ?
C1_1 F1_1 1.321(7) . ?
C1_1 F3_1 1.324(6) . ?
C1_1 F2_1 1.324(7) . ?
C1_1 S1_1 1.815(7) . ?
S1_1 O3_1 1.439(4) . ?
S1_1 O1_1 1.440(4) . ?
S1_1 O2_1 1.443(4) . ?
C1_2 F2_2 1.307(12) . ?
C1_2 F1_2 1.310(13) . ?
C1_2 F3_2 1.323(11) . ?
C1_2 S1_2 1.818(11) . ?
S1_2 O3_2 1.422(10) . ?
S1_2 O1_2 1.422(9) . ?
S1_2 O2_2 1.435(8) . ?
C1_3 F2_3 1.305(5) . ?
C1_3 F1_3 1.318(4) . ?
C1_3 F3_3 1.333(5) . ?
C1_3 S1_3 1.812(4) . ?
S1_3 O1_3 1.415(3) . ?
S1_3 O2_3 1.434(4) . ?
S1_3 O3_3 1.436(3) . ?
